data_2220546
loop_
_publ_author_name
'Zhong, Chun-Long'
'Jiang, Xiu-Rong'
'Wen, De-Cai'

_publ_section_title
Bis(2,2'-bipyridine-\k^2^<i>N</i>,<i>N</i>')(3,5-dinitro-2-oxidobenzoato-\k^2^<i>O</i>^1^,<i>O</i>^2^)cobalt(II)
_journal_coeditor_code HY2168
_journal_issue 1
_journal_name_full 'Acta Crystallographica Section E'
_journal_page_first m79
_journal_paper_doi 10.1107/S1600536808041974
_journal_volume 65
_journal_year 2009
_chemical_formula_iupac '[Co (C7 H2 N2 O7) (C10 H8 N2)2]'
_chemical_formula_moiety 'C27 H18 Co N6 O7'
_chemical_formula_sum 'C27 H18 Co N6 O7'
_chemical_formula_weight 597.40
_chemical_name_systematic
;
Bis(2,2'-bipyridine-\k^2^N,N')(3,5-dinitro-2-oxidobenzoato-
\k^2^O^1^,O^2^)cobalt(II)
;
_space_group_IT_number 14
_symmetry_cell_setting monoclinic
_symmetry_space_group_name_Hall '-P 2yn'
_symmetry_space_group_name_H-M 'P 1 21/n 1'
_atom_sites_solution_hydrogens geom
_atom_sites_solution_primary direct
_atom_sites_solution_secondary difmap
_audit_creation_method SHELXL-97
_cell_angle_alpha 90.00
_cell_angle_beta 95.804(13)
_cell_angle_gamma 90.00
_cell_formula_units_Z 4
_cell_length_a 8.103(3)
_cell_length_b 21.767(7)
_cell_length_c 14.335(4)
_cell_measurement_reflns_used 4427
_cell_measurement_temperature 293(2)
_cell_measurement_theta_max 25.00
_cell_measurement_theta_min 3.01
_cell_volume 2515.4(14)
_computing_cell_refinement 'PROCESS-AUTO (Rigaku, 1998)'
_computing_data_collection 'PROCESS-AUTO (Rigaku, 1998)'
_computing_data_reduction 'PROCESS-AUTO (Rigaku, 1998)'
_computing_molecular_graphics 'SHELXTL-Plus (Sheldrick, 2008)'
_computing_publication_material 'SHELXL97 (Sheldrick, 2008)'
_computing_structure_refinement 'SHELXL97 (Sheldrick, 2008)'
_computing_structure_solution 'SHELXS97 (Sheldrick, 2008)'
_diffrn_ambient_temperature 293(2)
_diffrn_measured_fraction_theta_full 0.998
_diffrn_measured_fraction_theta_max 0.998
_diffrn_measurement_device_type 'Rigaku R-AXIS RAPID'
_diffrn_measurement_method \w
_diffrn_radiation_monochromator graphite
_diffrn_radiation_source '18 kW rotating anode'
_diffrn_radiation_type MoK\a
_diffrn_radiation_wavelength 0.71073
_diffrn_reflns_av_R_equivalents 0.0803
_diffrn_reflns_av_sigmaI/netI 0.0668
_diffrn_reflns_limit_h_max 9
_diffrn_reflns_limit_h_min -9
_diffrn_reflns_limit_k_max 25
_diffrn_reflns_limit_k_min -25
_diffrn_reflns_limit_l_max 15
_diffrn_reflns_limit_l_min -17
_diffrn_reflns_number 19627
_diffrn_reflns_theta_full 25.00
_diffrn_reflns_theta_max 25.00
_diffrn_reflns_theta_min 3.01
_exptl_absorpt_coefficient_mu 0.744
_exptl_absorpt_correction_type none
_exptl_crystal_colour brown
_exptl_crystal_density_diffrn 1.578
_exptl_crystal_density_method 'not measured'
_exptl_crystal_description block
_exptl_crystal_F_000 1220
_exptl_crystal_size_max 0.22
_exptl_crystal_size_mid 0.20
_exptl_crystal_size_min 0.18
_refine_diff_density_max 0.328
_refine_diff_density_min -0.311
_refine_ls_extinction_method none
_refine_ls_goodness_of_fit_ref 1.019
_refine_ls_hydrogen_treatment constr
_refine_ls_matrix_type full
_refine_ls_number_parameters 370
_refine_ls_number_reflns 4427
_refine_ls_number_restraints 0
_refine_ls_restrained_S_all 1.019
_refine_ls_R_factor_all 0.0776
_refine_ls_R_factor_gt 0.0432
_refine_ls_shift/su_max 0.001
_refine_ls_shift/su_mean 0.000
_refine_ls_structure_factor_coef Fsqd
_refine_ls_weighting_details 'calc w=1/[\s^2^(Fo^2^)+(0.0295P)^2^+0.2101P] where P=(Fo^2^+2Fc^2^)/3'
_refine_ls_weighting_scheme calc
_refine_ls_wR_factor_gt 0.0797
_refine_ls_wR_factor_ref 0.0897
_reflns_number_gt 2952
_reflns_number_total 4427
_reflns_threshold_expression I>2\s(I)
_cod_data_source_file hy2168.cif
_cod_data_source_block I
_cod_depositor_comments
;
The following automatic conversions were performed:
'_symmetry_cell_setting' value 'Monoclinic' changed to 'monoclinic'
according to '/home/saulius/struct/CIF-dictionaries/cif_core.dic'
dictionary named 'cif_core.dic' version 2.4.1 from 2010-06-29.

Automatic conversion script
Id: cif_fix_enum 1527 2010-12-29 10:47:43Z saulius 

The following automatic conversions were performed:

'_symmetry_cell_setting' value 'Monoclinic' changed to 'monoclinic'
according to /home/saulius/struct/CIF-dictionaries/cif_core.dic
dictionary named 'cif_core.dic' version 2.4.1 from 2010-06-29.

Automatic conversion script
Id: cif_fix_values 1715 2011-07-08 13:25:40Z adriana 
;
_cod_original_cell_volume 2515.4(15)
_cod_original_sg_symbol_H-M 'P 21/n'
_cod_database_code 2220546
_cod_database_fobs_code 2220546

loop_
_symmetry_equiv_pos_as_xyz
'x, y, z'
'-x+1/2, y+1/2, -z+1/2'
'-x, -y, -z'
'x-1/2, -y-1/2, z-1/2'

loop_
_atom_site_type_symbol
_atom_site_label
_atom_site_fract_x
_atom_site_fract_y
_atom_site_fract_z
_atom_site_U_iso_or_equiv
_atom_site_adp_type
_atom_site_calc_flag
_atom_site_refinement_flags
_atom_site_occupancy
_atom_site_disorder_assembly
_atom_site_disorder_group
Co Co1 0.63835(5) 0.37028(2) 0.82451(3) 0.03493(13) Uani d . 1 . .
N N1 0.4828(4) 0.32130(14) 0.51277(18) 0.0486(7) Uani d . 1 . .
N N2 0.7733(4) 0.49718(17) 0.4014(2) 0.0556(8) Uani d . 1 . .
N N3 0.5787(3) 0.27604(12) 0.84364(17) 0.0406(6) Uani d . 1 . .
N N4 0.8319(3) 0.32190(13) 0.76558(16) 0.0402(7) Uani d . 1 . .
N N5 0.4405(3) 0.40721(12) 0.89234(16) 0.0380(6) Uani d . 1 . .
N N6 0.7350(3) 0.37120(13) 0.96914(16) 0.0406(6) Uani d . 1 . .
O O1 0.6901(4) 0.54777(12) 0.73884(16) 0.0853(10) Uani d . 1 . .
O O2 0.7262(3) 0.45655(10) 0.80574(13) 0.0448(6) Uani d . 1 . .
O O3 0.5155(3) 0.37447(11) 0.69267(13) 0.0433(5) Uani d . 1 . .
O O4 0.3629(3) 0.30618(14) 0.55073(18) 0.0773(9) Uani d . 1 . .
O O5 0.5399(3) 0.28916(14) 0.4535(2) 0.0791(9) Uani d . 1 . .
O O6 0.7632(4) 0.47298(14) 0.32404(17) 0.0844(9) Uani d . 1 . .
O O7 0.8431(4) 0.54639(15) 0.41780(19) 0.0820(9) Uani d . 1 . .
C C1 0.6593(4) 0.46131(15) 0.63950(19) 0.0380(8) Uani d . 1 . .
C C2 0.5739(3) 0.40396(15) 0.62656(19) 0.0346(7) Uani d . 1 . .
C C3 0.5590(3) 0.38110(15) 0.53228(19) 0.0366(8) Uani d . 1 . .
C C4 0.6228(4) 0.41067(17) 0.4597(2) 0.0431(8) Uani d . 1 . .
H H4A 0.6122 0.3937 0.3998 0.052 Uiso calc R 1 . .
C C5 0.7027(4) 0.46570(16) 0.4764(2) 0.0414(8) Uani d . 1 . .
C C6 0.7186(4) 0.49101(16) 0.5656(2) 0.0439(8) Uani d . 1 . .
H H6A 0.7705 0.5289 0.5755 0.053 Uiso calc R 1 . .
C C7 0.6922(5) 0.49138(17) 0.7350(2) 0.0487(9) Uani d . 1 . .
C C8 0.4572(4) 0.25584(18) 0.8922(2) 0.0540(9) Uani d . 1 . .
H H8A 0.3815 0.2843 0.9110 0.065 Uiso calc R 1 . .
C C9 0.4385(5) 0.19578(19) 0.9155(3) 0.0603(10) Uani d . 1 . .
H H9A 0.3536 0.1836 0.9505 0.072 Uiso calc R 1 . .
C C10 0.5475(5) 0.15383(18) 0.8863(3) 0.0616(11) Uani d . 1 . .
H H10A 0.5373 0.1125 0.9011 0.074 Uiso calc R 1 . .
C C11 0.6722(4) 0.17293(17) 0.8349(2) 0.0527(9) Uani d . 1 . .
H H11A 0.7462 0.1447 0.8138 0.063 Uiso calc R 1 . .
C C12 0.6856(4) 0.23450(15) 0.8153(2) 0.0393(8) Uani d . 1 . .
C C13 0.8198(4) 0.26042(16) 0.7643(2) 0.0390(8) Uani d . 1 . .
C C14 0.9282(5) 0.2248(2) 0.7189(3) 0.0665(11) Uani d . 1 . .
H H14A 0.9184 0.1822 0.7182 0.080 Uiso calc R 1 . .
C C15 1.0509(6) 0.2531(2) 0.6748(3) 0.0821(14) Uani d . 1 . .
H H15A 1.1246 0.2298 0.6438 0.098 Uiso calc R 1 . .
C C16 1.0640(5) 0.3156(2) 0.6767(3) 0.0697(12) Uani d . 1 . .
H H16A 1.1474 0.3354 0.6483 0.084 Uiso calc R 1 . .
C C17 0.9511(4) 0.34852(18) 0.7214(2) 0.0502(9) Uani d . 1 . .
H H17A 0.9576 0.3912 0.7211 0.060 Uiso calc R 1 . .
C C18 0.2951(4) 0.42475(16) 0.8493(2) 0.0488(9) Uani d . 1 . .
H H18A 0.2756 0.4195 0.7848 0.059 Uiso calc R 1 . .
C C19 0.1727(4) 0.45027(18) 0.8965(3) 0.0586(10) Uani d . 1 . .
H H19A 0.0719 0.4620 0.8647 0.070 Uiso calc R 1 . .
C C20 0.2032(5) 0.45792(19) 0.9916(3) 0.0638(11) Uani d . 1 . .
H H20A 0.1223 0.4750 1.0252 0.077 Uiso calc R 1 . .
C C21 0.3512(4) 0.44060(17) 1.0369(2) 0.0521(9) Uani d . 1 . .
H H21A 0.3724 0.4457 1.1015 0.063 Uiso calc R 1 . .
C C22 0.4693(4) 0.41536(14) 0.98594(19) 0.0379(8) Uani d . 1 . .
C C23 0.6354(4) 0.39596(15) 1.02814(19) 0.0404(8) Uani d . 1 . .
C C24 0.6875(5) 0.40303(18) 1.1225(2) 0.0591(10) Uani d . 1 . .
H H24A 0.6175 0.4207 1.1626 0.071 Uiso calc R 1 . .
C C25 0.8424(6) 0.3838(2) 1.1559(3) 0.0773(14) Uani d . 1 . .
H H25A 0.8798 0.3890 1.2190 0.093 Uiso calc R 1 . .
C C26 0.9425(5) 0.3570(2) 1.0962(3) 0.0695(12) Uani d . 1 . .
H H26A 1.0473 0.3426 1.1181 0.083 Uiso calc R 1 . .
C C27 0.8848(4) 0.35174(17) 1.0030(2) 0.0538(10) Uani d . 1 . .
H H27A 0.9530 0.3339 0.9621 0.065 Uiso calc R 1 . .

loop_
_atom_site_aniso_label
_atom_site_aniso_U_11
_atom_site_aniso_U_22
_atom_site_aniso_U_33
_atom_site_aniso_U_12
_atom_site_aniso_U_13
_atom_site_aniso_U_23
Co1 0.0425(2) 0.0350(3) 0.0287(2) 0.0003(2) 0.01106(17) -0.0013(2)
N1 0.0501(17) 0.058(2) 0.0394(15) -0.0070(15) 0.0118(14) -0.0117(15)
N2 0.074(2) 0.058(2) 0.0390(17) 0.0131(18) 0.0248(16) 0.0142(16)
N3 0.0478(16) 0.0348(17) 0.0400(14) -0.0024(13) 0.0090(13) -0.0019(13)
N4 0.0391(15) 0.0479(19) 0.0350(13) 0.0013(13) 0.0109(12) -0.0020(13)
N5 0.0447(15) 0.0381(17) 0.0330(13) 0.0002(12) 0.0134(12) -0.0013(12)
N6 0.0463(16) 0.0409(17) 0.0352(13) -0.0016(14) 0.0068(12) 0.0006(13)
O1 0.181(3) 0.0328(17) 0.0465(14) -0.0150(18) 0.0308(17) -0.0052(12)
O2 0.0609(14) 0.0401(14) 0.0334(11) -0.0088(12) 0.0056(11) -0.0045(10)
O3 0.0481(12) 0.0498(15) 0.0329(11) -0.0093(12) 0.0087(10) 0.0011(11)
O4 0.0691(17) 0.096(3) 0.0724(17) -0.0359(16) 0.0336(15) -0.0251(16)
O5 0.084(2) 0.073(2) 0.0871(19) -0.0207(16) 0.0400(17) -0.0407(17)
O6 0.134(3) 0.087(2) 0.0378(13) -0.0046(19) 0.0406(16) 0.0051(15)
O7 0.120(3) 0.065(2) 0.0671(17) -0.0198(19) 0.0384(17) 0.0127(16)
C1 0.0483(19) 0.036(2) 0.0308(15) 0.0044(16) 0.0119(14) 0.0000(14)
C2 0.0349(17) 0.039(2) 0.0307(15) 0.0061(15) 0.0075(14) 0.0022(14)
C3 0.0349(16) 0.044(2) 0.0322(15) 0.0040(15) 0.0074(13) -0.0035(15)
C4 0.0462(19) 0.056(2) 0.0289(15) 0.0142(17) 0.0099(15) 0.0000(16)
C5 0.050(2) 0.045(2) 0.0314(16) 0.0123(17) 0.0154(15) 0.0075(15)
C6 0.057(2) 0.036(2) 0.0407(18) 0.0039(16) 0.0148(16) 0.0030(15)
C7 0.075(2) 0.036(2) 0.0376(18) -0.0123(19) 0.0200(18) -0.0043(17)
C8 0.052(2) 0.050(3) 0.064(2) -0.0062(18) 0.0217(19) 0.0009(19)
C9 0.057(2) 0.054(3) 0.072(2) -0.016(2) 0.017(2) 0.005(2)
C10 0.064(3) 0.040(2) 0.078(3) -0.011(2) -0.001(2) 0.012(2)
C11 0.052(2) 0.037(2) 0.067(2) 0.0040(17) -0.0032(19) -0.0035(19)
C12 0.0463(19) 0.036(2) 0.0348(16) 0.0023(16) -0.0007(15) -0.0042(15)
C13 0.0413(18) 0.042(2) 0.0342(16) 0.0051(16) 0.0073(15) -0.0038(16)
C14 0.082(3) 0.051(3) 0.072(2) 0.012(2) 0.033(2) -0.009(2)
C15 0.093(3) 0.071(3) 0.092(3) 0.018(3) 0.057(3) -0.008(3)
C16 0.066(3) 0.073(3) 0.077(3) 0.002(2) 0.044(2) -0.001(2)
C17 0.052(2) 0.051(2) 0.0510(19) -0.0008(17) 0.0215(18) 0.0010(17)
C18 0.049(2) 0.053(2) 0.0446(18) 0.0058(18) 0.0074(17) -0.0025(17)
C19 0.046(2) 0.060(3) 0.071(2) 0.0125(19) 0.0112(19) -0.006(2)
C20 0.062(3) 0.060(3) 0.074(3) 0.008(2) 0.033(2) -0.015(2)
C21 0.064(2) 0.051(3) 0.0445(18) 0.0018(19) 0.0237(18) -0.0062(17)
C22 0.052(2) 0.0319(19) 0.0329(15) -0.0045(15) 0.0177(15) -0.0032(14)
C23 0.060(2) 0.0330(19) 0.0294(15) -0.0070(16) 0.0102(16) 0.0016(14)
C24 0.084(3) 0.060(3) 0.0338(17) -0.003(2) 0.0084(19) -0.0005(18)
C25 0.102(3) 0.087(4) 0.039(2) 0.001(3) -0.011(2) 0.005(2)
C26 0.071(3) 0.077(3) 0.056(2) 0.009(2) -0.012(2) 0.013(2)
C27 0.051(2) 0.062(3) 0.0471(19) 0.0014(18) 0.0008(17) 0.0042(18)

loop_
_atom_type_symbol
_atom_type_description
_atom_type_scat_dispersion_real
_atom_type_scat_dispersion_imag
_atom_type_scat_source
C C 0.0033 0.0016 'International Tables Vol C Tables 4.2.6.8 and 6.1.1.4'
H H 0.0000 0.0000 'International Tables Vol C Tables 4.2.6.8 and 6.1.1.4'
N N 0.0061 0.0033 'International Tables Vol C Tables 4.2.6.8 and 6.1.1.4'
O O 0.0106 0.0060 'International Tables Vol C Tables 4.2.6.8 and 6.1.1.4'
Co Co 0.3494 0.9721 'International Tables Vol C Tables 4.2.6.8 and 6.1.1.4'

loop_
_geom_angle_atom_site_label_1
_geom_angle_atom_site_label_2
_geom_angle_atom_site_label_3
_geom_angle_site_symmetry_1
_geom_angle_site_symmetry_3
_geom_angle
_geom_angle_publ_flag
O2 Co1 O3 . . 88.90(8) ?
O2 Co1 N5 . . 90.10(10) ?
O3 Co1 N5 . . 95.00(9) ?
O2 Co1 N3 . . 172.56(10) ?
O3 Co1 N3 . . 93.79(9) ?
N5 Co1 N3 . . 96.56(10) ?
O2 Co1 N4 . . 97.01(10) ?
O3 Co1 N4 . . 87.98(9) ?
N5 Co1 N4 . . 172.36(11) ?
N3 Co1 N4 . . 76.19(11) ?
O2 Co1 N6 . . 91.19(9) ?
O3 Co1 N6 . . 171.78(10) ?
N5 Co1 N6 . . 76.78(10) ?
N3 Co1 N6 . . 87.14(10) ?
N4 Co1 N6 . . 100.17(10) ?
O4 N1 O5 . . 122.3(3) ?
O4 N1 C3 . . 120.2(3) ?
O5 N1 C3 . . 117.4(3) ?
O6 N2 O7 . . 122.6(3) ?
O6 N2 C5 . . 118.5(4) ?
O7 N2 C5 . . 118.9(3) ?
C8 N3 C12 . . 117.9(3) ?
C8 N3 Co1 . . 124.9(2) ?
C12 N3 Co1 . . 116.6(2) ?
C17 N4 C13 . . 118.7(3) ?
C17 N4 Co1 . . 124.6(3) ?
C13 N4 Co1 . . 116.2(2) ?
C18 N5 C22 . . 118.6(3) ?
C18 N5 Co1 . . 125.0(2) ?
C22 N5 Co1 . . 116.3(2) ?
C27 N6 C23 . . 118.9(3) ?
C27 N6 Co1 . . 125.5(2) ?
C23 N6 Co1 . . 115.5(2) ?
C7 O2 Co1 . . 127.1(2) ?
C2 O3 Co1 . . 121.76(18) ?
C6 C1 C2 . . 121.0(3) ?
C6 C1 C7 . . 116.8(3) ?
C2 C1 C7 . . 122.2(3) ?
O3 C2 C1 . . 123.7(3) ?
O3 C2 C3 . . 121.6(3) ?
C1 C2 C3 . . 114.8(3) ?
C4 C3 C2 . . 123.5(3) ?
C4 C3 N1 . . 117.4(3) ?
C2 C3 N1 . . 119.0(3) ?
C3 C4 C5 . . 119.0(3) ?
C3 C4 H4A . . 120.5 ?
C5 C4 H4A . . 120.5 ?
C4 C5 C6 . . 120.4(3) ?
C4 C5 N2 . . 120.0(3) ?
C6 C5 N2 . . 119.5(3) ?
C1 C6 C5 . . 121.3(3) ?
C1 C6 H6A . . 119.4 ?
C5 C6 H6A . . 119.4 ?
O1 C7 O2 . . 124.2(3) ?
O1 C7 C1 . . 118.0(3) ?
O2 C7 C1 . . 117.8(3) ?
N3 C8 C9 . . 123.4(4) ?
N3 C8 H8A . . 118.3 ?
C9 C8 H8A . . 118.3 ?
C8 C9 C10 . . 118.4(4) ?
C8 C9 H9A . . 120.8 ?
C10 C9 H9A . . 120.8 ?
C9 C10 C11 . . 119.7(4) ?
C9 C10 H10A . . 120.1 ?
C11 C10 H10A . . 120.1 ?
C10 C11 C12 . . 118.8(4) ?
C10 C11 H11A . . 120.6 ?
C12 C11 H11A . . 120.6 ?
N3 C12 C11 . . 121.8(3) ?
N3 C12 C13 . . 114.9(3) ?
C11 C12 C13 . . 123.3(3) ?
N4 C13 C14 . . 121.1(3) ?
N4 C13 C12 . . 115.4(3) ?
C14 C13 C12 . . 123.5(3) ?
C15 C14 C13 . . 119.2(4) ?
C15 C14 H14A . . 120.4 ?
C13 C14 H14A . . 120.4 ?
C16 C15 C14 . . 119.7(4) ?
C16 C15 H15A . . 120.2 ?
C14 C15 H15A . . 120.2 ?
C15 C16 C17 . . 118.4(4) ?
C15 C16 H16A . . 120.8 ?
C17 C16 H16A . . 120.8 ?
N4 C17 C16 . . 122.8(4) ?
N4 C17 H17A . . 118.6 ?
C16 C17 H17A . . 118.6 ?
N5 C18 C19 . . 122.6(3) ?
N5 C18 H18A . . 118.7 ?
C19 C18 H18A . . 118.7 ?
C20 C19 C18 . . 118.2(3) ?
C20 C19 H19A . . 120.9 ?
C18 C19 H19A . . 120.9 ?
C21 C20 C19 . . 120.2(3) ?
C21 C20 H20A . . 119.9 ?
C19 C20 H20A . . 119.9 ?
C20 C21 C22 . . 119.0(3) ?
C20 C21 H21A . . 120.5 ?
C22 C21 H21A . . 120.5 ?
N5 C22 C21 . . 121.4(3) ?
N5 C22 C23 . . 115.3(3) ?
C21 C22 C23 . . 123.3(3) ?
N6 C23 C24 . . 121.2(3) ?
N6 C23 C22 . . 115.9(2) ?
C24 C23 C22 . . 122.8(3) ?
C25 C24 C23 . . 119.2(4) ?
C25 C24 H24A . . 120.4 ?
C23 C24 H24A . . 120.4 ?
C24 C25 C26 . . 119.5(3) ?
C24 C25 H25A . . 120.2 ?
C26 C25 H25A . . 120.2 ?
C25 C26 C27 . . 118.6(4) ?
C25 C26 H26A . . 120.7 ?
C27 C26 H26A . . 120.7 ?
N6 C27 C26 . . 122.4(4) ?
N6 C27 H27A . . 118.8 ?
C26 C27 H27A . . 118.8 ?

loop_
_geom_bond_atom_site_label_1
_geom_bond_atom_site_label_2
_geom_bond_site_symmetry_2
_geom_bond_distance
_geom_bond_publ_flag
Co1 O2 . 2.036(2) y
Co1 O3 . 2.047(2) y
Co1 N5 . 2.116(2) y
Co1 N3 . 2.132(3) y
Co1 N4 . 2.133(3) y
Co1 N6 . 2.141(2) y
N1 O4 . 1.206(3) ?
N1 O5 . 1.227(3) ?
N1 C3 . 1.456(4) ?
N2 O6 . 1.223(4) ?
N2 O7 . 1.223(4) ?
N2 C5 . 1.441(4) ?
N3 C8 . 1.336(4) ?
N3 C12 . 1.343(4) ?
N4 C17 . 1.339(4) ?
N4 C13 . 1.342(4) ?
N5 C18 . 1.329(4) ?
N5 C22 . 1.350(3) ?
N6 C27 . 1.330(4) ?
N6 C23 . 1.340(4) ?
O1 C7 . 1.229(4) ?
O2 C7 . 1.274(4) ?
O3 C2 . 1.275(3) ?
C1 C6 . 1.369(4) ?
C1 C2 . 1.430(4) ?
C1 C7 . 1.516(4) ?
C2 C3 . 1.434(4) ?
C3 C4 . 1.369(4) ?
C4 C5 . 1.371(5) ?
C4 H4A . 0.9300 ?
C5 C6 . 1.387(4) ?
C6 H6A . 0.9300 ?
C8 C9 . 1.362(5) ?
C8 H8A . 0.9300 ?
C9 C10 . 1.365(5) ?
C9 H9A . 0.9300 ?
C10 C11 . 1.373(5) ?
C10 H10A . 0.9300 ?
C11 C12 . 1.376(5) ?
C11 H11A . 0.9300 ?
C12 C13 . 1.482(4) ?
C13 C14 . 1.382(5) ?
C14 C15 . 1.377(6) ?
C14 H14A . 0.9300 ?
C15 C16 . 1.365(6) ?
C15 H15A . 0.9300 ?
C16 C17 . 1.370(5) ?
C16 H16A . 0.9300 ?
C17 H17A . 0.9300 ?
C18 C19 . 1.373(5) ?
C18 H18A . 0.9300 ?
C19 C20 . 1.371(5) ?
C19 H19A . 0.9300 ?
C20 C21 . 1.359(5) ?
C20 H20A . 0.9300 ?
C21 C22 . 1.376(4) ?
C21 H21A . 0.9300 ?
C22 C23 . 1.480(4) ?
C23 C24 . 1.384(4) ?
C24 C25 . 1.364(5) ?
C24 H24A . 0.9300 ?
C25 C26 . 1.369(6) ?
C25 H25A . 0.9300 ?
C26 C27 . 1.375(5) ?
C26 H26A . 0.9300 ?
C27 H27A . 0.9300 ?

loop_
_geom_hbond_atom_site_label_D
_geom_hbond_atom_site_label_H
_geom_hbond_atom_site_label_A
_geom_hbond_site_symmetry_A
_geom_hbond_distance_DH
_geom_hbond_distance_HA
_geom_hbond_distance_DA
_geom_hbond_angle_DHA
_geom_hbond_publ_flag
C11 H11A O1 2_646 0.93 2.32 3.166(5) 151 y
C21 H21A O1 3_667 0.93 2.40 3.275(4) 157 y
C16 H16A O4 1_655 0.93 2.43 3.171(5) 137 y
C25 H25A O6 1_556 0.93 2.61 3.209(5) 123 y
C9 H9A O5 4_566 0.93 2.61 3.346(5) 136 y

loop_
_geom_torsion_atom_site_label_1
_geom_torsion_atom_site_label_2
_geom_torsion_atom_site_label_3
_geom_torsion_atom_site_label_4
_geom_torsion_site_symmetry_1
_geom_torsion_site_symmetry_2
_geom_torsion_site_symmetry_3
_geom_torsion_site_symmetry_4
_geom_torsion
_geom_torsion_publ_flag
O3 Co1 N3 C8 . . . . -100.0(3) ?
N5 Co1 N3 C8 . . . . -4.6(3) ?
N4 Co1 N3 C8 . . . . 173.0(3) ?
N6 Co1 N3 C8 . . . . 71.8(3) ?
O3 Co1 N3 C12 . . . . 89.3(2) ?
N5 Co1 N3 C12 . . . . -175.2(2) ?
N4 Co1 N3 C12 . . . . 2.4(2) ?
N6 Co1 N3 C12 . . . . -98.9(2) ?
O2 Co1 N4 C17 . . . . -7.7(2) ?
O3 Co1 N4 C17 . . . . 81.0(2) ?
N3 Co1 N4 C17 . . . . 175.4(3) ?
N6 Co1 N4 C17 . . . . -100.2(2) ?
O2 Co1 N4 C13 . . . . -179.9(2) ?
O3 Co1 N4 C13 . . . . -91.2(2) ?
N3 Co1 N4 C13 . . . . 3.2(2) ?
N6 Co1 N4 C13 . . . . 87.7(2) ?
O2 Co1 N5 C18 . . . . 88.5(3) ?
O3 Co1 N5 C18 . . . . -0.4(3) ?
N3 Co1 N5 C18 . . . . -94.8(3) ?
N6 Co1 N5 C18 . . . . 179.7(3) ?
O2 Co1 N5 C22 . . . . -88.8(2) ?
O3 Co1 N5 C22 . . . . -177.7(2) ?
N3 Co1 N5 C22 . . . . 87.9(2) ?
N6 Co1 N5 C22 . . . . 2.4(2) ?
O2 Co1 N6 C27 . . . . -90.8(3) ?
N5 Co1 N6 C27 . . . . 179.4(3) ?
N3 Co1 N6 C27 . . . . 81.9(3) ?
N4 Co1 N6 C27 . . . . 6.5(3) ?
O2 Co1 N6 C23 . . . . 86.5(2) ?
N5 Co1 N6 C23 . . . . -3.3(2) ?
N3 Co1 N6 C23 . . . . -100.8(2) ?
N4 Co1 N6 C23 . . . . -176.2(2) ?
O3 Co1 O2 C7 . . . . 3.1(3) ?
N5 Co1 O2 C7 . . . . -91.9(3) ?
N4 Co1 O2 C7 . . . . 91.0(3) ?
N6 Co1 O2 C7 . . . . -168.6(3) ?
O2 Co1 O3 C2 . . . . 32.9(2) ?
N5 Co1 O3 C2 . . . . 122.9(2) ?
N3 Co1 O3 C2 . . . . -140.2(2) ?
N4 Co1 O3 C2 . . . . -64.2(3) ?
Co1 O3 C2 C1 . . . . -38.2(4) ?
Co1 O3 C2 C3 . . . . 141.4(2) ?
C6 C1 C2 O3 . . . . -179.7(3) ?
C7 C1 C2 O3 . . . . 1.8(5) ?
C6 C1 C2 C3 . . . . 0.7(4) ?
C7 C1 C2 C3 . . . . -177.8(3) ?
O3 C2 C3 C4 . . . . -178.6(3) ?
C1 C2 C3 C4 . . . . 1.0(4) ?
O3 C2 C3 N1 . . . . -3.2(4) ?
C1 C2 C3 N1 . . . . 176.4(3) ?
O4 N1 C3 C4 . . . . -144.3(3) ?
O5 N1 C3 C4 . . . . 32.0(4) ?
O4 N1 C3 C2 . . . . 39.9(4) ?
O5 N1 C3 C2 . . . . -143.7(3) ?
C2 C3 C4 C5 . . . . -1.3(5) ?
N1 C3 C4 C5 . . . . -176.9(3) ?
C3 C4 C5 C6 . . . . 0.0(5) ?
C3 C4 C5 N2 . . . . 179.0(3) ?
O6 N2 C5 C4 . . . . -1.7(5) ?
O7 N2 C5 C4 . . . . 179.5(3) ?
O6 N2 C5 C6 . . . . 177.4(3) ?
O7 N2 C5 C6 . . . . -1.4(5) ?
C2 C1 C6 C5 . . . . -2.1(5) ?
C7 C1 C6 C5 . . . . 176.5(3) ?
C4 C5 C6 C1 . . . . 1.7(5) ?
N2 C5 C6 C1 . . . . -177.3(3) ?
Co1 O2 C7 O1 . . . . 149.7(3) ?
Co1 O2 C7 C1 . . . . -32.9(4) ?
C6 C1 C7 O1 . . . . 35.5(5) ?
C2 C1 C7 O1 . . . . -145.9(4) ?
C6 C1 C7 O2 . . . . -142.0(3) ?
C2 C1 C7 O2 . . . . 36.6(5) ?
C12 N3 C8 C9 . . . . 1.2(5) ?
Co1 N3 C8 C9 . . . . -169.4(3) ?
N3 C8 C9 C10 . . . . -1.3(6) ?
C8 C9 C10 C11 . . . . 0.2(5) ?
C9 C10 C11 C12 . . . . 1.0(5) ?
C8 N3 C12 C11 . . . . 0.1(4) ?
Co1 N3 C12 C11 . . . . 171.4(2) ?
C8 N3 C12 C13 . . . . -178.3(3) ?
Co1 N3 C12 C13 . . . . -7.0(3) ?
C10 C11 C12 N3 . . . . -1.1(5) ?
C10 C11 C12 C13 . . . . 177.1(3) ?
C17 N4 C13 C14 . . . . 0.4(4) ?
Co1 N4 C13 C14 . . . . 173.0(2) ?
C17 N4 C13 C12 . . . . 179.6(3) ?
Co1 N4 C13 C12 . . . . -7.8(3) ?
N3 C12 C13 N4 . . . . 9.8(4) ?
C11 C12 C13 N4 . . . . -168.6(3) ?
N3 C12 C13 C14 . . . . -171.1(3) ?
C11 C12 C13 C14 . . . . 10.5(5) ?
N4 C13 C14 C15 . . . . 0.3(5) ?
C12 C13 C14 C15 . . . . -178.8(3) ?
C13 C14 C15 C16 . . . . 0.2(6) ?
C14 C15 C16 C17 . . . . -1.2(7) ?
C13 N4 C17 C16 . . . . -1.6(5) ?
Co1 N4 C17 C16 . . . . -173.6(3) ?
C15 C16 C17 N4 . . . . 2.0(6) ?
C22 N5 C18 C19 . . . . -0.6(5) ?
Co1 N5 C18 C19 . . . . -177.9(3) ?
N5 C18 C19 C20 . . . . 0.2(6) ?
C18 C19 C20 C21 . . . . 0.1(6) ?
C19 C20 C21 C22 . . . . 0.0(6) ?
C18 N5 C22 C21 . . . . 0.7(5) ?
Co1 N5 C22 C21 . . . . 178.2(3) ?
C18 N5 C22 C23 . . . . -178.7(3) ?
Co1 N5 C22 C23 . . . . -1.2(4) ?
C20 C21 C22 N5 . . . . -0.4(5) ?
C20 C21 C22 C23 . . . . 178.9(3) ?
C27 N6 C23 C24 . . . . 1.8(5) ?
Co1 N6 C23 C24 . . . . -175.7(3) ?
C27 N6 C23 C22 . . . . -178.7(3) ?
Co1 N6 C23 C22 . . . . 3.8(4) ?
N5 C22 C23 N6 . . . . -1.8(4) ?
C21 C22 C23 N6 . . . . 178.8(3) ?
N5 C22 C23 C24 . . . . 177.7(3) ?
C21 C22 C23 C24 . . . . -1.7(5) ?
N6 C23 C24 C25 . . . . -0.7(6) ?
C22 C23 C24 C25 . . . . 179.9(4) ?
C23 C24 C25 C26 . . . . -1.2(6) ?
C24 C25 C26 C27 . . . . 1.8(7) ?
C23 N6 C27 C26 . . . . -1.1(5) ?
Co1 N6 C27 C26 . . . . 176.1(3) ?
C25 C26 C27 N6 . . . . -0.7(6) ?
